data_2005261
loop_
_publ_author_name
'Wilhelm, P.'
'Boss, C.'
'Pfammatter, M.'
'Thommen, M.'
'Ploom, T.'
'Schauder, S.'
'Berger, U.'
'Vanhelmont, F.'
'F\"ortsch, M.'
'Hauser, J.'
'B\"urgi, H.-B.'

_publ_section_title
;
 (4,6-Dichloro-1,3,5-triazin-2-ylethynyl)dimethylamine
;
_journal_issue 8
_journal_name_full 'Acta Crystallographica Section C'
_journal_page_first 2004
_journal_page_last 2006
_journal_paper_doi 10.1107/S0108270196002545
_journal_volume 52
_journal_year 1996
_chemical_formula_moiety 'C7 H6 Cl2 N4'
_chemical_formula_structural '(C H3)2 N C2 (C3 N3) Cl2'
_chemical_formula_sum 'C7 H6 Cl2 N4'
_chemical_formula_weight 217.06
_chemical_name_systematic
;
(4,6-Dichloro-[1,3,5]triazin-2-ylethynyl)-dimethyl-amine
;
_space_group_IT_number 14
_symmetry_cell_setting monoclinic
_symmetry_space_group_name_Hall '-P 2ybc'
_symmetry_space_group_name_H-M 'P 1 21/c 1'
_audit_creation_method SHELXL
_cell_angle_alpha 90
_cell_angle_beta 100.6(2)
_cell_angle_gamma 90
_cell_formula_units_Z 4
_cell_length_a 8.481(2)
_cell_length_b 7.584(2)
_cell_length_c 14.917(3)
_cell_measurement_reflns_used 14
_cell_measurement_temperature 293(2)
_cell_measurement_theta_max 21.53
_cell_measurement_theta_min 10.78
_cell_volume 943.1(7)
_computing_cell_refinement 'CAD-4 Software'
_computing_data_collection 'CAD-4 Software (Enraf-Nonius, 1989)'
_computing_data_reduction 'SDP (Enraf-Nonius, 1985)'
_computing_molecular_graphics 'SHELXTL  (Sheldrick, 1990)'
_computing_publication_material SHELXL93
_computing_structure_refinement 'SHELXL93 (Sheldrick, 1993)'
_computing_structure_solution 'SHELXS86 (Sheldrick, 1985)'
_diffrn_ambient_temperature 293(2)
_diffrn_measurement_device 'Enraf-Nonius CAD-4'
_diffrn_measurement_method \w
_diffrn_radiation_monochromator graphite
_diffrn_radiation_source 'fine-focus sealed tube'
_diffrn_radiation_type MoK\a
_diffrn_radiation_wavelength 0.71069
_diffrn_reflns_av_R_equivalents 0.0130
_diffrn_reflns_av_sigmaI/netI 0.0306
_diffrn_reflns_limit_h_max 11
_diffrn_reflns_limit_h_min -1
_diffrn_reflns_limit_k_max 10
_diffrn_reflns_limit_k_min -1
_diffrn_reflns_limit_l_max 20
_diffrn_reflns_limit_l_min -20
_diffrn_reflns_number 3410
_diffrn_reflns_theta_max 28.96
_diffrn_reflns_theta_min 2.44
_diffrn_standards_decay_% 2.4
_diffrn_standards_interval_time 60
_diffrn_standards_number 3
_exptl_absorpt_coefficient_mu 0.644
_exptl_absorpt_correction_T_max 1.000
_exptl_absorpt_correction_T_min 0.986
_exptl_absorpt_correction_type '\y scan (SDP; Enraf-Nonius, 1985)'
_exptl_crystal_colour 'dark yellow'
_exptl_crystal_density_diffrn 1.529
_exptl_crystal_density_meas 1.51(2)
_exptl_crystal_density_method flotation
_exptl_crystal_description 'elongated prism'
_exptl_crystal_F_000 440
_exptl_crystal_size_max 0.36
_exptl_crystal_size_mid 0.18
_exptl_crystal_size_min 0.18
_refine_diff_density_max 0.278
_refine_diff_density_min -0.225
_refine_ls_extinction_coef 0.019(2)
_refine_ls_extinction_method SHELXL93
_refine_ls_goodness_of_fit_all 1.014
_refine_ls_goodness_of_fit_obs 1.153
_refine_ls_hydrogen_treatment refall
_refine_ls_matrix_type full
_refine_ls_number_parameters 143
_refine_ls_number_reflns 2509
_refine_ls_number_restraints 0
_refine_ls_restrained_S_all 1.014
_refine_ls_restrained_S_obs 1.153
_refine_ls_R_factor_all 0.0715
_refine_ls_R_factor_obs 0.0308
_refine_ls_shift/esd_max 0.081
_refine_ls_shift/esd_mean 0.010
_refine_ls_structure_factor_coef Fsqd
_refine_ls_weighting_scheme
;
calc w = 1/[\s^2^(F~o~^2^) + (0.0487P)^2^ + 0.0159P]
where P = max[0,(F~o~^2^ + 2F~c~^2^)/3]
;
_refine_ls_wR_factor_all 0.0876
_refine_ls_wR_factor_obs 0.0797
_reflns_number_observed 1657
_reflns_number_total 2509
_reflns_observed_criterion >2sigma(I)
_cod_data_source_file ka1174.cif
_cod_data_source_block pp
_cod_original_cell_volume 943.2(3)
_cod_original_sg_symbol_H-M 'P 21/c'
_cod_database_code 2005261

loop_
_symmetry_equiv_pos_as_xyz
'x, y, z'
'-x, y+1/2, -z+1/2'
'-x, -y, -z'
'x, -y-1/2, z-1/2'

loop_
_atom_site_aniso_label
_atom_site_aniso_U_11
_atom_site_aniso_U_22
_atom_site_aniso_U_33
_atom_site_aniso_U_12
_atom_site_aniso_U_13
_atom_site_aniso_U_23
Cl1 0.0562(2) 0.0826(3) 0.0333(2) -0.0074(2) 0.0103(2) -0.0081(2)
Cl2 0.0459(2) 0.0948(4) 0.0508(2) -0.0203(2) 0.0140(2) -0.0010(2)
N1 0.0367(6) 0.0525(8) 0.0345(5) -0.0055(6) 0.0028(5) -0.0026(5)
C2 0.0403(7) 0.0484(9) 0.0322(6) -0.0009(7) 0.0053(5) -0.0033(6)
N3 0.0381(6) 0.0629(9) 0.0389(6) -0.0084(6) 0.0049(5) -0.0029(6)
C4 0.0387(8) 0.0515(9) 0.0374(6) -0.0050(7) 0.0019(6) -0.0010(7)
N5 0.0412(6) 0.0577(9) 0.0336(5) -0.0074(6) 0.0038(5) -0.0014(6)
C6 0.0362(7) 0.0465(9) 0.0370(6) -0.0024(6) 0.0053(5) 0.0013(6)
C8 0.0400(8) 0.0503(9) 0.0395(7) -0.0003(7) -0.0004(6) 0.0008(7)
N9 0.0368(6) 0.0538(8) 0.0448(7) -0.0031(6) -0.0036(5) -0.0037(6)
C10 0.0385(9) 0.0671(14) 0.0721(12) -0.0049(9) 0.0033(9) -0.0042(12)
C11 0.0613(12) 0.0681(14) 0.0421(9) -0.0034(11) -0.0049(8) -0.0061(9)
C7 0.0451(8) 0.0793(13) 0.0413(7) -0.0137(9) 0.0040(7) -0.0062(8)

loop_
_atom_site_label
_atom_site_occupancy
_atom_site_fract_x
_atom_site_fract_y
_atom_site_fract_z
_atom_site_U_iso_or_equiv
_atom_site_thermal_displace_type
_atom_site_calc_flag
_atom_site_type_symbol
Cl1 1 .02022(5) .28215(7) -0.24307(2) .0571(2) Uani d Cl
Cl2 1 .33418(5) .37513(8) -0.50554(3) .0632(2) Uani d Cl
N1 1 .1656(1) .3256(2) -0.37948(7) .0417(3) Uani d N
C2 1 .0269(2) .2767(2) -0.35773(9) .0405(3) Uani d C
N3 1 -0.1033(2) .2220(2) -0.41167(8) .0469(3) Uani d N
C4 1 -.0909(2) .2142(2) -0.50074(9) .0432(3) Uani d C
N5 1 .0427(2) .2626(2) -0.53269(8) .0446(3) Uani d N
C6 1 .1598(2) .3141(2) -0.46908(9) .0401(3) Uani d C
C7 1 -0.2214(2) .1523(3) -0.5637(1) .0558(5) Uani d C
C8 1 -0.3283(2) .0871(2) -0.6180(1) .0442(4) Uani d C
N9 1 -0.4444(2) .0197(2) -0.67764(9) .0465(3) Uani d N
C10 1 -0.5912(2) -.0418(3) -0.6495(2) .0601(5) Uani d C
C11 1 -0.4189(3) -.0252(3) -0.7684(1) .0590(5) Uani d C
H111 1 -0.329(3) .030(3) -0.782(2) .079(7) Uiso d H
H112 1 -0.395(3) -0.152(4) -0.767(2) .088(8) Uiso d H
H113 1 -0.507(3) .009(4) -0.804(2) .093(8) Uiso d H
H101 1 -0.609(3) .019(4) -0.603(2) .099(9) Uiso d H
H102 1 -0.580(3) -0.161(4) -0.641(2) .104(9) Uiso d H
H103 1 -0.673(3) -.021(4) -0.697(2) .099(9) Uiso d H

loop_
_atom_type_symbol
_atom_type_description
_atom_type_scat_dispersion_real
_atom_type_scat_dispersion_imag
_atom_type_scat_source
Cl Cl 0.1484 0.1585 'International Tables Vol C Tables 4.2.6.8 and 6.1.1.4'
N N 0.0061 0.0033 'International Tables Vol C Tables 4.2.6.8 and 6.1.1.4'
C C 0.0033 0.0016 'International Tables Vol C Tables 4.2.6.8 and 6.1.1.4'
H H 0.0000 0.0000 'International Tables Vol C Tables 4.2.6.8 and 6.1.1.4'

loop_
_geom_angle_atom_site_label_1
_geom_angle_atom_site_label_2
_geom_angle_atom_site_label_3
_geom_angle
_geom_angle_publ_flag
C2 N1 C6 110.8(2) yes
N3 C2 N1 128.55(13) yes
N3 C2 Cl1 116.1(2) yes
N1 C2 Cl1 115.3(2) yes
C2 N3 C4 114.1(2) yes
N3 C4 N5 123.6(2) yes
N3 C4 C7 118.7(2) yes
N5 C4 C7 117.69(14) yes
C6 N5 C4 113.54(13) yes
N5 C6 N1 129.4(2) yes
N5 C6 Cl2 115.67(12) yes
N1 C6 Cl2 114.9(2) yes
C8 C7 C4 175.1(2) yes
C7 C8 N9 178.8(2) yes
C8 N9 C11 120.4(2) yes
C8 N9 C10 120.3(2) yes
C11 N9 C10 118.3(2) yes
N9 C10 H101 109.8(18) no
N9 C10 H102 106.1(17) no
H101 C10 H102 117.(3) no
N9 C10 H103 106.8(16) no
H101 C10 H103 108.(2) no
H102 C10 H103 109.(2) no
N9 C11 H111 111.5(14) no
N9 C11 H112 106.2(14) no
H111 C11 H112 106.(2) no
N9 C11 H113 103.4(17) no
H111 C11 H113 113.(2) no
H112 C11 H113 117.(2) no

loop_
_geom_bond_atom_site_label_1
_geom_bond_atom_site_label_2
_geom_bond_distance
_geom_bond_publ_flag
Cl1 C2 1.722(2) yes
Cl2 C6 1.730(2) yes
N1 C2 1.329(2) yes
N1 C6 1.331(2) yes
C2 N3 1.309(3) yes
N3 C4 1.353(2) yes
C4 N5 1.357(2) yes
C4 C7 1.395(3) yes
N5 C6 1.301(3) yes
C8 C7 1.205(3) yes
C8 N9 1.305(3) yes
N9 C11 1.450(2) yes
N9 C10 1.462(3) yes
C10 H101 0.88(3) no
C10 H102 0.92(3) no
C10 H103 0.91(3) no
C11 H111 0.92(2) no
C11 H112 0.98(3) no
C11 H113 0.87(3) no

loop_
_geom_torsion_atom_site_label_1
_geom_torsion_atom_site_label_2
_geom_torsion_atom_site_label_3
_geom_torsion_atom_site_label_4
_geom_torsion
_geom_torsion_publ_flag
C8 N9 C10 H101 29.(2) no
C8 N9 C10 H102 -97.5(17) no
C8 N9 C10 H103 146.6(18) no
C8 N9 C11 H111 -17.5(16) no
C8 N9 C11 H112 97.2(16) no
C8 N9 C11 H113 -139.2(18) no

loop_
_cod_related_entry_id
_cod_related_entry_database
_cod_related_entry_code
1 ChemSpider 21121666
